data_4026278
loop_
_publ_author_name
'Giuseppe Pomarico'
'Sara Nardis'
'Roberto Paolesse'
'Owendi C. Ongayi'
'Brandy H. Courtney'
'Frank R. Fronczek'
'Maria Gra\,ca H. Vicente'

_publ_section_title
;
 Synthetic Routes to 5,10,15-Triaryl-tetrabenzocorroles
;
_journal_name_full 'Journal of Organic Chemistry'
_journal_page_first 3765
_journal_page_last 3773
_journal_paper_doi 10.1021/jo200026u
_journal_volume 76
_journal_year 2011
_chemical_compound_source 'local laboratory'
_chemical_formula_moiety 'C53 H31 Cu N4, 0.47(C H Cl3)'
_chemical_formula_sum 'C53.47 H31.47 Cl1.4 Cu N4'
_chemical_formula_weight 843.06
_chemical_name_systematic
; 
 ? 
;
_space_group_IT_number 15
_symmetry_cell_setting monoclinic
_symmetry_space_group_name_Hall '-C 2yc'
_symmetry_space_group_name_H-M 'C 1 2/c 1'
_atom_sites_solution_hydrogens geom
_atom_sites_solution_primary direct
_atom_sites_solution_secondary difmap
_audit_creation_method SHELXL-97
_cell_angle_alpha 90
_cell_angle_beta 130.67(2)
_cell_angle_gamma 90
_cell_formula_units_Z 12
_cell_length_a 35.073(13)
_cell_length_b 18.943(9)
_cell_length_c 23.102(11)
_cell_measurement_reflns_used 8858
_cell_measurement_temperature 110.0(5)
_cell_measurement_theta_max 23.534
_cell_measurement_theta_min 2.546
_cell_volume 11642(10)
_computing_cell_refinement 'Denzo and Scalepack (Otwinowski & Minor, 1997)'
_computing_data_collection 'COLLECT (Nonius, 2000)'
_computing_data_reduction 'Denzo and Scalepack (Otwinowski & Minor, 1997)'
_computing_molecular_graphics 'Ortep-3 for Windows (Farrugia, 1997)'
_computing_publication_material 'SHELXL-97 (Sheldrick, 1997)'
_computing_structure_refinement 'SHELXL-97 (Sheldrick, 1997)'
_computing_structure_solution 'SIR97 (Altomare  et al., 1999)'
_diffrn_ambient_temperature 110.0(5)
_diffrn_measured_fraction_theta_full 0.993
_diffrn_measured_fraction_theta_max 0.993
_diffrn_measurement_device_type 'KappaCCD (with Oxford Cryostream)'
_diffrn_measurement_method ' \w scans with \k offsets'
_diffrn_radiation_monochromator graphite
_diffrn_radiation_source 'fine-focus sealed tube'
_diffrn_radiation_type MoK\a
_diffrn_radiation_wavelength 0.71073
_diffrn_reflns_av_R_equivalents 0.3028
_diffrn_reflns_av_sigmaI/netI 0.3786
_diffrn_reflns_limit_h_max 39
_diffrn_reflns_limit_h_min -39
_diffrn_reflns_limit_k_max 21
_diffrn_reflns_limit_k_min -21
_diffrn_reflns_limit_l_max 25
_diffrn_reflns_limit_l_min -25
_diffrn_reflns_number 73637
_diffrn_reflns_theta_full 23.58
_diffrn_reflns_theta_max 23.58
_diffrn_reflns_theta_min 2.64
_diffrn_standards_decay_% <2
_diffrn_standards_number 0
_exptl_absorpt_coefficient_mu 0.705
_exptl_absorpt_correction_T_max 0.979
_exptl_absorpt_correction_T_min 0.902
_exptl_absorpt_correction_type multi-scan
_exptl_absorpt_process_details 'Denzo and Scalepack (Otwinowski & Minor, 1997)'
_exptl_crystal_colour 'dark blue'
_exptl_crystal_density_diffrn 1.443
_exptl_crystal_description needle
_exptl_crystal_F_000 5197
_exptl_crystal_size_max 0.20
_exptl_crystal_size_mid 0.05
_exptl_crystal_size_min 0.03
_refine_diff_density_max 0.804
_refine_diff_density_min -0.692
_refine_diff_density_rms 0.095
_refine_ls_extinction_method none
_refine_ls_goodness_of_fit_ref 1.014
_refine_ls_hydrogen_treatment constr
_refine_ls_matrix_type full
_refine_ls_number_parameters 401
_refine_ls_number_reflns 8643
_refine_ls_number_restraints 0
_refine_ls_restrained_S_all 1.014
_refine_ls_R_factor_all 0.3463
_refine_ls_R_factor_gt 0.1339
_refine_ls_shift/su_max 0.000
_refine_ls_shift/su_mean 0.000
_refine_ls_structure_factor_coef Fsqd
_refine_ls_weighting_details 'calc w=1/[\s^2^(Fo^2^)+(0.1270P)^2^] where P=(Fo^2^+2Fc^2^)/3'
_refine_ls_weighting_scheme calc
_refine_ls_wR_factor_gt 0.2609
_refine_ls_wR_factor_ref 0.3433
_reflns_number_gt 2676
_reflns_number_total 8643
_reflns_threshold_expression I>2\s(I)
_cod_data_source_file jo200026u_si_002.cif
_cod_data_source_block Compound3a
_cod_original_cell_volume 11642(9)
_cod_original_sg_symbol_H-M 'C 2/c '
_cod_original_formula_sum 'C53.47 H31.47 Cl1.40 Cu N4'
_cod_database_code 4026278

loop_
_symmetry_equiv_pos_as_xyz
'x, y, z'
'-x, y, -z+1/2'
'x+1/2, y+1/2, z'
'-x+1/2, y+1/2, -z+1/2'
'-x, -y, -z'
'x, -y, z-1/2'
'-x+1/2, -y+1/2, -z'
'x+1/2, -y+1/2, z-1/2'

loop_
_atom_site_label
_atom_site_type_symbol
_atom_site_fract_x
_atom_site_fract_y
_atom_site_fract_z
_atom_site_U_iso_or_equiv
_atom_site_adp_type
_atom_site_occupancy
_atom_site_symmetry_multiplicity
_atom_site_calc_flag
_atom_site_refinement_flags
Cu1 Cu 0.35501(7) 0.30981(11) 0.10683(10) 0.0557(7) Uani 1 1 d .
Cu2 Cu 0.0000 0.61580(14) 0.2500 0.0453(8) Uani 1 2 d S
N1 N 0.3936(4) 0.3394(7) 0.0779(6) 0.056(4) Uani 1 1 d .
N2 N 0.3506(4) 0.4064(6) 0.1280(6) 0.046(3) Uani 1 1 d .
N3 N 0.3157(4) 0.2709(7) 0.1295(6) 0.052(4) Uani 1 1 d .
N4 N 0.3631(5) 0.2178(7) 0.0813(6) 0.060(4) Uani 1 1 d .
N5 N 0.0205(4) 0.6929(6) 0.2228(6) 0.046(3) Uani 1 1 d .
N6 N 0.0227(4) 0.5472(6) 0.2165(5) 0.037(3) Uani 1 1 d .
C1 C 0.4056(6) 0.2847(9) 0.0518(9) 0.065(5) Uiso 1 1 d .
C2 C 0.4225(5) 0.3214(8) 0.0185(8) 0.053(4) Uiso 1 1 d .
C3 C 0.4387(6) 0.2929(10) -0.0213(9) 0.075(5) Uiso 1 1 d .
H3 H 0.4413 0.2434 -0.0247 0.090 Uiso 1 1 calc R
C4 C 0.4499(6) 0.3391(10) -0.0531(10) 0.083(6) Uiso 1 1 d .
H4 H 0.4592 0.3209 -0.0807 0.100 Uiso 1 1 calc R
C5 C 0.4483(6) 0.4123(10) -0.0474(9) 0.084(6) Uiso 1 1 d .
H5 H 0.4583 0.4424 -0.0683 0.100 Uiso 1 1 calc R
C6 C 0.4314(6) 0.4427(9) -0.0096(8) 0.068(5) Uiso 1 1 d .
H6 H 0.4282 0.4922 -0.0073 0.081 Uiso 1 1 calc R
C7 C 0.4206(5) 0.3949(8) 0.0226(8) 0.053(4) Uiso 1 1 d .
C8 C 0.4006(6) 0.4030(9) 0.0636(8) 0.053(4) Uiso 1 1 d .
C9 C 0.3939(5) 0.4635(8) 0.0895(8) 0.052(4) Uiso 1 1 d .
C10 C 0.3740(6) 0.4649(9) 0.1257(8) 0.055(5) Uiso 1 1 d .
C11 C 0.3693(6) 0.5242(9) 0.1604(8) 0.059(5) Uiso 1 1 d .
C12 C 0.3875(6) 0.5924(9) 0.1774(9) 0.077(5) Uiso 1 1 d .
H12 H 0.4061 0.6067 0.1628 0.092 Uiso 1 1 calc R
C13 C 0.3803(7) 0.6434(11) 0.2157(10) 0.102(7) Uiso 1 1 d .
H13 H 0.3902 0.6915 0.2236 0.122 Uiso 1 1 calc R
C14 C 0.3560(7) 0.6113(11) 0.2398(10) 0.096(6) Uiso 1 1 d .
H14 H 0.3522 0.6408 0.2690 0.116 Uiso 1 1 calc R
C15 C 0.3371(6) 0.5436(9) 0.2275(9) 0.077(5) Uiso 1 1 d .
H15 H 0.3207 0.5284 0.2455 0.093 Uiso 1 1 calc R
C16 C 0.3442(5) 0.4977(8) 0.1851(8) 0.052(4) Uiso 1 1 d .
C17 C 0.3316(6) 0.4270(8) 0.1625(8) 0.052(4) Uiso 1 1 d .
C18 C 0.3026(5) 0.3807(8) 0.1684(7) 0.042(4) Uiso 1 1 d .
C19 C 0.2924(6) 0.3103(9) 0.1483(8) 0.058(4) Uiso 1 1 d .
C20 C 0.2584(6) 0.2631(9) 0.1482(8) 0.059(5) Uiso 1 1 d .
C21 C 0.2210 0.2781(10) 0.1580 0.078(6) Uiso 1 1 d .
H21 H 0.2144 0.3240 0.1660 0.094 Uiso 1 1 calc R
C22 C 0.1976(6) 0.2190(9) 0.1542(8) 0.063(5) Uiso 1 1 d .
H22 H 0.1753 0.2243 0.1638 0.076 Uiso 1 1 calc R
C23 C 0.2033(6) 0.1517(9) 0.1376(8) 0.074(5) Uiso 1 1 d .
H23 H 0.1855 0.1134 0.1368 0.089 Uiso 1 1 calc R
C24 C 0.2353(5) 0.1391(8) 0.1219(7) 0.053(4) Uiso 1 1 d .
H24 H 0.2383 0.0938 0.1076 0.063 Uiso 1 1 calc R
C25 C 0.2630(5) 0.1981(8) 0.1285(8) 0.051(4) Uiso 1 1 d .
C26 C 0.2992(5) 0.2022(8) 0.1177(7) 0.044(4) Uiso 1 1 d .
C27 C 0.3173(5) 0.1452(8) 0.1029(7) 0.045(4) Uiso 1 1 d .
C28 C 0.3482(6) 0.1516(10) 0.0848(9) 0.063(5) Uiso 1 1 d .
C29 C 0.3719(5) 0.0989(8) 0.0701(7) 0.043(4) Uiso 1 1 d .
C30 C 0.3725(6) 0.0267(9) 0.0665(8) 0.065(5) Uiso 1 1 d .
H30 H 0.3557 -0.0014 0.0779 0.078 Uiso 1 1 calc R
C31 C 0.3984(6) -0.0057(9) 0.0455(8) 0.069(5) Uiso 1 1 d .
H31 H 0.3986 -0.0556 0.0415 0.083 Uiso 1 1 calc R
C32 C 0.4240(5) 0.0377(8) 0.0308(8) 0.058(5) Uiso 1 1 d .
H32 H 0.4424 0.0157 0.0187 0.069 Uiso 1 1 calc R
C33 C 0.4236(6) 0.1085(9) 0.0328(9) 0.074(5) Uiso 1 1 d .
H33 H 0.4410 0.1355 0.0217 0.089 Uiso 1 1 calc R
C34 C 0.3972(5) 0.1422(8) 0.0517(8) 0.050(4) Uiso 1 1 d .
C35 C 0.3913(6) 0.2131(9) 0.0590(9) 0.067(5) Uiso 1 1 d .
C36 C 0.4078(6) 0.5327(8) 0.0753(8) 0.051(4) Uiso 1 1 d .
C37 C 0.4587(6) 0.5526(8) 0.1243(9) 0.060(5) Uiso 1 1 d .
H37 H 0.4835 0.5261 0.1690 0.071 Uiso 1 1 calc R
C38 C 0.4718(6) 0.6127(9) 0.1052(9) 0.068(5) Uiso 1 1 d .
H38 H 0.5060 0.6272 0.1379 0.081 Uiso 1 1 calc R
C39 C 0.4371(6) 0.6506(9) 0.0414(9) 0.063(5) Uiso 1 1 d .
H39 H 0.4475 0.6896 0.0286 0.076 Uiso 1 1 calc R
C40 C 0.3868(7) 0.6331(9) -0.0052(10) 0.078(6) Uiso 1 1 d .
H40 H 0.3619 0.6613 -0.0481 0.094 Uiso 1 1 calc R
C41 C 0.3738(6) 0.5720(9) 0.0130(9) 0.068(5) Uiso 1 1 d .
H41 H 0.3395 0.5578 -0.0200 0.081 Uiso 1 1 calc R
C42 C 0.2762(6) 0.4174(8) 0.1915(8) 0.058(5) Uiso 1 1 d .
C43 C 0.2332(6) 0.4574(9) 0.1420(9) 0.068(5) Uiso 1 1 d .
H43 H 0.2197 0.4625 0.0908 0.081 Uiso 1 1 calc R
C44 C 0.2085(7) 0.4909(9) 0.1634(10) 0.080(6) Uiso 1 1 d .
H44 H 0.1788 0.5176 0.1275 0.096 Uiso 1 1 calc R
C45 C 0.2282(6) 0.4842(9) 0.2378(9) 0.066(5) Uiso 1 1 d .
H45 H 0.2129 0.5083 0.2540 0.079 Uiso 1 1 calc R
C46 C 0.2696(7) 0.4433(9) 0.2884(10) 0.083(6) Uiso 1 1 d .
H46 H 0.2816 0.4382 0.3388 0.099 Uiso 1 1 calc R
C47 C 0.2946(6) 0.4090(9) 0.2689(9) 0.069(5) Uiso 1 1 d .
H47 H 0.3231 0.3804 0.3050 0.083 Uiso 1 1 calc R
C48 C 0.3007(5) 0.0690(8) 0.0968(8) 0.052(4) Uiso 1 1 d .
C49 C 0.3265(6) 0.0288(8) 0.1638(9) 0.059(5) Uiso 1 1 d .
H49 H 0.3521 0.0494 0.2123 0.071 Uiso 1 1 calc R
C50 C 0.3136(6) -0.0416(8) 0.1574(9) 0.057(5) Uiso 1 1 d .
H50 H 0.3318 -0.0705 0.2017 0.068 Uiso 1 1 calc R
C51 C 0.2749(6) -0.0699(10) 0.0876(9) 0.075(5) Uiso 1 1 d .
H51 H 0.2657 -0.1180 0.0834 0.089 Uiso 1 1 calc R
C52 C 0.2497(6) -0.0285(9) 0.0244(10) 0.075(5) Uiso 1 1 d .
H52 H 0.2224 -0.0487 -0.0233 0.090 Uiso 1 1 calc R
C53 C 0.2614(6) 0.0404(9) 0.0256(9) 0.065(5) Uiso 1 1 d .
H53 H 0.2436 0.0676 -0.0198 0.078 Uiso 1 1 calc R
C54 C 0.0121(5) 0.7615(7) 0.2348(7) 0.032(4) Uiso 1 1 d .
C55 C 0.0300(5) 0.8091(8) 0.2092(8) 0.047(4) Uiso 1 1 d .
C56 C 0.0305(5) 0.8829(8) 0.2078(8) 0.056(4) Uiso 1 1 d .
H56 H 0.0184 0.9099 0.2276 0.067 Uiso 1 1 calc R
C57 C 0.0490(6) 0.9161(9) 0.1766(8) 0.061(5) Uiso 1 1 d .
H57 H 0.0506 0.9661 0.1765 0.073 Uiso 1 1 calc R
C58 C 0.0650(5) 0.8771(9) 0.1463(8) 0.062(5) Uiso 1 1 d .
H58 H 0.0762 0.9004 0.1234 0.075 Uiso 1 1 calc R
C59 C 0.0650(5) 0.8031(8) 0.1483(8) 0.056(4) Uiso 1 1 d .
H59 H 0.0766 0.7770 0.1274 0.068 Uiso 1 1 calc R
C60 C 0.0481(5) 0.7676(7) 0.1804(7) 0.038(4) Uiso 1 1 d .
C61 C 0.0415(5) 0.6969(8) 0.1908(8) 0.050(4) Uiso 1 1 d .
C62 C 0.0536(5) 0.6325(7) 0.1713(7) 0.041(4) Uiso 1 1 d .
C63 C 0.0444(5) 0.5642(7) 0.1841(7) 0.038(4) Uiso 1 1 d .
C64 C 0.0564(5) 0.4960(8) 0.1676(7) 0.047(4) Uiso 1 1 d .
C65 C 0.0807(5) 0.4806(8) 0.1382(8) 0.052(4) Uiso 1 1 d .
H65 H 0.0889 0.5171 0.1197 0.062 Uiso 1 1 calc R
C66 C 0.0922(6) 0.4114(9) 0.1375(8) 0.063(5) Uiso 1 1 d .
H66 H 0.1106 0.4008 0.1216 0.076 Uiso 1 1 calc R
C67 C 0.0778(5) 0.3571(9) 0.1589(8) 0.058(5) Uiso 1 1 d .
H67 H 0.0850 0.3097 0.1554 0.070 Uiso 1 1 calc R
C68 C 0.0522(6) 0.3714(9) 0.1863(8) 0.068(5) Uiso 1 1 d .
H68 H 0.0421 0.3335 0.2007 0.081 Uiso 1 1 calc R
C69 C 0.0417(6) 0.4408(9) 0.1922(8) 0.056(4) Uiso 1 1 d .
C70 C 0.0209(5) 0.4737(8) 0.2217(8) 0.050(4) Uiso 1 1 d .
C71 C 0.0000 0.4449(11) 0.2500 0.048(6) Uiso 1 2 d S
C72 C 0.0746(5) 0.6430(8) 0.1328(8) 0.048(4) Uiso 1 1 d .
C73 C 0.0451(6) 0.6415(8) 0.0552(8) 0.062(5) Uiso 1 1 d .
H73 H 0.0103 0.6308 0.0245 0.074 Uiso 1 1 calc R
C74 C 0.0651(6) 0.6554(8) 0.0199(9) 0.059(5) Uiso 1 1 d .
H74 H 0.0440 0.6550 -0.0342 0.071 Uiso 1 1 calc R
C75 C 0.1173(6) 0.6700(8) 0.0661(8) 0.063(5) Uiso 1 1 d .
H75 H 0.1315 0.6787 0.0432 0.075 Uiso 1 1 calc R
C76 C 0.1467(6) 0.6714(8) 0.1435(9) 0.067(5) Uiso 1 1 d .
H76 H 0.1812 0.6836 0.1746 0.080 Uiso 1 1 calc R
C77 C 0.1257(6) 0.6546(8) 0.1773(8) 0.054(4) Uiso 1 1 d .
H77 H 0.1470 0.6511 0.2312 0.064 Uiso 1 1 calc R
C78 C 0.0000 0.3652(11) 0.2500 0.050(6) Uiso 1 2 d S
C79 C 0.0403(6) 0.3279(8) 0.3114(8) 0.060(5) Uiso 1 1 d .
H79 H 0.0688 0.3526 0.3538 0.072 Uiso 1 1 calc R
C80 C 0.0400(6) 0.2544(9) 0.3120(9) 0.067(5) Uiso 1 1 d .
H80 H 0.0674 0.2292 0.3555 0.081 Uiso 1 1 calc R
C81 C 0.0000 0.2190(13) 0.2500 0.068(7) Uiso 1 2 d S
H81 H 0.0000 0.1689 0.2500 0.081 Uiso 1 2 calc SR
C1S C 0.2639(9) 0.2091(12) 0.4282(12) 0.068(7) Uiso 0.70 1 d P
H1S H 0.2323 0.2067 0.4203 0.081 Uiso 0.70 1 calc PR
Cl1S Cl 0.2513(3) 0.2567(4) 0.3522(4) 0.083(2) Uiso 0.70 1 d P
Cl2S Cl 0.3091(3) 0.2512(4) 0.5137(4) 0.094(2) Uiso 0.70 1 d P
Cl3S Cl 0.2812(3) 0.1264(4) 0.4284(4) 0.111(3) Uiso 0.70 1 d P

loop_
_atom_site_aniso_label
_atom_site_aniso_U_11
_atom_site_aniso_U_22
_atom_site_aniso_U_33
_atom_site_aniso_U_23
_atom_site_aniso_U_13
_atom_site_aniso_U_12
Cu1 0.0493(12) 0.0696(16) 0.0548(12) 0.0124(12) 0.0368(11) 0.0047(12)
Cu2 0.0454(17) 0.056(2) 0.0400(16) 0.000 0.0305(14) 0.000
N1 0.055(9) 0.057(10) 0.048(8) 0.010(7) 0.031(7) 0.019(8)
N2 0.054(8) 0.042(8) 0.054(8) 0.002(7) 0.041(7) 0.014(7)
N3 0.048(8) 0.053(9) 0.055(8) 0.006(7) 0.033(7) 0.009(7)
N4 0.057(9) 0.087(12) 0.051(8) -0.011(8) 0.042(8) -0.005(8)
N5 0.056(8) 0.043(8) 0.060(8) -0.008(7) 0.046(7) -0.026(7)
N6 0.039(7) 0.052(9) 0.035(7) -0.001(6) 0.030(6) 0.006(6)

loop_
_atom_type_symbol
_atom_type_description
_atom_type_scat_dispersion_real
_atom_type_scat_dispersion_imag
_atom_type_scat_source
C C 0.0033 0.0016 'International Tables Vol C Tables 4.2.6.8 and 6.1.1.4'
H H 0.0000 0.0000 'International Tables Vol C Tables 4.2.6.8 and 6.1.1.4'
Cu Cu 0.3201 1.2651 'International Tables Vol C Tables 4.2.6.8 and 6.1.1.4'
N N 0.0061 0.0033 'International Tables Vol C Tables 4.2.6.8 and 6.1.1.4'
Cl Cl 0.1484 0.1585 'International Tables Vol C Tables 4.2.6.8 and 6.1.1.4'

loop_
_geom_angle_atom_site_label_1
_geom_angle_atom_site_label_2
_geom_angle_atom_site_label_3
_geom_angle
_geom_angle_site_symmetry_1
_geom_angle_site_symmetry_3
N3 Cu1 N4 90.7(5) . .
N3 Cu1 N2 96.0(5) . .
N4 Cu1 N2 173.2(5) . .
N3 Cu1 N1 173.6(6) . .
N4 Cu1 N1 83.1(5) . .
N2 Cu1 N1 90.1(5) . .
N5 Cu2 N5 79.9(7) 2 .
N5 Cu2 N6 172.2(5) 2 .
N5 Cu2 N6 92.4(5) . .
N5 Cu2 N6 92.4(5) 2 2
N5 Cu2 N6 172.2(5) . 2
N6 Cu2 N6 95.3(7) . 2
C8 N1 C1 114.3(14) . .
C8 N1 Cu1 129.7(11) . .
C1 N1 Cu1 114.2(11) . .
C17 N2 C10 108.3(12) . .
C17 N2 Cu1 124.1(10) . .
C10 N2 Cu1 126.5(10) . .
C19 N3 C26 108.5(13) . .
C19 N3 Cu1 124.3(11) . .
C26 N3 Cu1 126.4(10) . .
C35 N4 C28 110.7(14) . .
C35 N4 Cu1 117.3(11) . .
C28 N4 Cu1 131.9(11) . .
C61 N5 C54 108.6(11) . .
C61 N5 Cu2 133.1(11) . .
C54 N5 Cu2 118.3(9) . .
C70 N6 C63 109.9(11) . .
C70 N6 Cu2 125.6(9) . .
C63 N6 Cu2 124.5(9) . .
N1 C1 C2 102.8(14) . .
N1 C1 C35 114.0(14) . .
C2 C1 C35 142.6(17) . .
C7 C2 C1 113.3(15) . .
C7 C2 C3 117.7(15) . .
C1 C2 C3 129.0(16) . .
C4 C3 C2 118.1(17) . .
C4 C3 H3 121.0 . .
C2 C3 H3 121.0 . .
C3 C4 C5 123.1(19) . .
C3 C4 H4 118.5 . .
C5 C4 H4 118.5 . .
C4 C5 C6 120.5(18) . .
C4 C5 H5 119.8 . .
C6 C5 H5 119.8 . .
C7 C6 C5 115.3(16) . .
C7 C6 H6 122.3 . .
C5 C6 H6 122.3 . .
C6 C7 C2 125.3(15) . .
C6 C7 C8 132.7(15) . .
C2 C7 C8 101.9(14) . .
N1 C8 C9 122.5(15) . .
N1 C8 C7 107.7(14) . .
C9 C8 C7 129.6(15) . .
C8 C9 C10 124.7(15) . .
C8 C9 C36 117.1(14) . .
C10 C9 C36 118.2(14) . .
C9 C10 N2 122.8(14) . .
C9 C10 C11 128.9(16) . .
N2 C10 C11 108.1(13) . .
C12 C11 C16 120.6(16) . .
C12 C11 C10 133.2(16) . .
C16 C11 C10 105.9(15) . .
C11 C12 C13 124.8(18) . .
C11 C12 H12 117.6 . .
C13 C12 H12 117.6 . .
C14 C13 C12 110.1(19) . .
C14 C13 H13 125.0 . .
C12 C13 H13 125.0 . .
C15 C14 C13 130(2) . .
C15 C14 H14 115.0 . .
C13 C14 H14 115.0 . .
C14 C15 C16 115.3(17) . .
C14 C15 H15 122.4 . .
C16 C15 H15 122.4 . .
C17 C16 C11 108.4(14) . .
C17 C16 C15 132.6(16) . .
C11 C16 C15 119.0(15) . .
N2 C17 C16 109.3(14) . .
N2 C17 C18 121.8(14) . .
C16 C17 C18 128.9(15) . .
C19 C18 C17 127.7(14) . .
C19 C18 C42 118.8(14) . .
C17 C18 C42 113.1(14) . .
N3 C19 C18 123.7(15) . .
N3 C19 C20 108.4(14) . .
C18 C19 C20 127.8(15) . .
C25 C20 C19 106.1(14) . .
C25 C20 C21 122.0(15) . .
C19 C20 C21 131.7(16) . .
C22 C21 C20 112.7(15) . .
C22 C21 H21 123.7 . .
C20 C21 H21 123.7 . .
C21 C22 C23 126.0(17) . .
C21 C22 H22 117.0 . .
C23 C22 H22 117.0 . .
C22 C23 C24 120.7(17) . .
C22 C23 H23 119.6 . .
C24 C23 H23 119.6 . .
C23 C24 C25 116.3(15) . .
C23 C24 H24 121.8 . .
C25 C24 H24 121.8 . .
C20 C25 C24 121.8(15) . .
C20 C25 C26 108.5(14) . .
C24 C25 C26 129.6(15) . .
N3 C26 C27 125.4(14) . .
N3 C26 C25 108.5(13) . .
C27 C26 C25 126.0(15) . .
C28 C27 C26 124.5(15) . .
C28 C27 C48 112.2(14) . .
C26 C27 C48 123.0(14) . .
N4 C28 C27 119.6(15) . .
N4 C28 C29 108.0(14) . .
C27 C28 C29 132.3(16) . .
C30 C29 C34 120.4(14) . .
C30 C29 C28 136.4(15) . .
C34 C29 C28 103.1(13) . .
C29 C30 C31 119.5(16) . .
C29 C30 H30 120.2 . .
C31 C30 H30 120.2 . .
C32 C31 C30 118.6(17) . .
C32 C31 H31 120.7 . .
C30 C31 H31 120.7 . .
C33 C32 C31 123.4(17) . .
C33 C32 H32 118.3 . .
C31 C32 H32 118.3 . .
C32 C33 C34 119.3(17) . .
C32 C33 H33 120.4 . .
C34 C33 H33 120.4 . .
C35 C34 C33 131.2(17) . .
C35 C34 C29 109.9(14) . .
C33 C34 C29 118.8(15) . .
N4 C35 C34 108.0(15) . .
N4 C35 C1 110.9(15) . .
C34 C35 C1 141.1(17) . .
C41 C36 C37 119.3(16) . .
C41 C36 C9 121.7(15) . .
C37 C36 C9 118.6(14) . .
C38 C37 C36 117.9(15) . .
C38 C37 H37 121.0 . .
C36 C37 H37 121.0 . .
C39 C38 C37 121.9(17) . .
C39 C38 H38 119.1 . .
C37 C38 H38 119.1 . .
C38 C39 C40 120.4(17) . .
C38 C39 H39 119.8 . .
C40 C39 H39 119.8 . .
C39 C40 C41 117.7(17) . .
C39 C40 H40 121.2 . .
C41 C40 H40 121.2 . .
C36 C41 C40 122.7(17) . .
C36 C41 H41 118.7 . .
C40 C41 H41 118.7 . .
C43 C42 C47 116.3(15) . .
C43 C42 C18 123.6(14) . .
C47 C42 C18 120.0(14) . .
C42 C43 C44 123.5(16) . .
C42 C43 H43 118.3 . .
C44 C43 H43 118.3 . .
C45 C44 C43 118.4(17) . .
C45 C44 H44 120.8 . .
C43 C44 H44 120.8 . .
C46 C45 C44 120.6(18) . .
C46 C45 H45 119.7 . .
C44 C45 H45 119.7 . .
C45 C46 C47 122.4(17) . .
C45 C46 H46 118.8 . .
C47 C46 H46 118.8 . .
C46 C47 C42 118.7(16) . .
C46 C47 H47 120.6 . .
C42 C47 H47 120.6 . .
C53 C48 C49 121.5(16) . .
C53 C48 C27 120.0(14) . .
C49 C48 C27 118.5(13) . .
C50 C49 C48 118.3(15) . .
C50 C49 H49 120.8 . .
C48 C49 H49 120.8 . .
C51 C50 C49 120.3(16) . .
C51 C50 H50 119.8 . .
C49 C50 H50 119.8 . .
C52 C51 C50 119.4(18) . .
C52 C51 H51 120.3 . .
C50 C51 H51 120.3 . .
C51 C52 C53 123.7(18) . .
C51 C52 H52 118.2 . .
C53 C52 H52 118.2 . .
C52 C53 C48 116.7(16) . .
C52 C53 H53 121.7 . .
C48 C53 H53 121.7 . .
N5 C54 C54 111.8(7) . 2
N5 C54 C55 107.4(11) . .
C54 C54 C55 140.8(8) 2 .
C56 C55 C60 121.7(14) . .
C56 C55 C54 131.0(14) . .
C60 C55 C54 107.2(13) . .
C57 C56 C55 118.6(15) . .
C57 C56 H56 120.7 . .
C55 C56 H56 120.7 . .
C58 C57 C56 120.5(16) . .
C58 C57 H57 119.8 . .
C56 C57 H57 119.8 . .
C57 C58 C59 121.1(16) . .
C57 C58 H58 119.5 . .
C59 C58 H58 119.5 . .
C60 C59 C58 120.8(15) . .
C60 C59 H59 119.6 . .
C58 C59 H59 119.6 . .
C59 C60 C61 136.8(15) . .
C59 C60 C55 117.3(14) . .
C61 C60 C55 105.8(13) . .
N5 C61 C60 111.0(14) . .
N5 C61 C62 119.9(14) . .
C60 C61 C62 129.1(14) . .
C63 C62 C61 123.4(13) . .
C63 C62 C72 121.1(13) . .
C61 C62 C72 115.4(13) . .
N6 C63 C62 126.7(13) . .
N6 C63 C64 106.2(12) . .
C62 C63 C64 127.1(13) . .
C65 C64 C69 121.3(14) . .
C65 C64 C63 131.3(14) . .
C69 C64 C63 107.3(12) . .
C66 C65 C64 118.2(15) . .
C66 C65 H65 120.9 . .
C64 C65 H65 120.9 . .
C67 C66 C65 122.2(16) . .
C67 C66 H66 118.9 . .
C65 C66 H66 118.9 . .
C66 C67 C68 120.2(16) . .
C66 C67 H67 119.9 . .
C68 C67 H67 119.9 . .
C69 C68 C67 120.3(16) . .
C69 C68 H68 119.9 . .
C67 C68 H68 119.9 . .
C68 C69 C70 134.9(16) . .
C68 C69 C64 117.6(15) . .
C70 C69 C64 107.4(14) . .
C71 C70 N6 120.1(15) . .
C71 C70 C69 130.7(16) . .
N6 C70 C69 109.2(13) . .
C70 C71 C70 133(2) 2 .
C70 C71 C78 113.4(11) 2 .
C70 C71 C78 113.4(11) . .
C73 C72 C77 118.9(14) . .
C73 C72 C62 122.2(14) . .
C77 C72 C62 118.9(13) . .
C72 C73 C74 121.4(15) . .
C72 C73 H73 119.3 . .
C74 C73 H73 119.3 . .
C73 C74 C75 119.1(15) . .
C73 C74 H74 120.4 . .
C75 C74 H74 120.4 . .
C76 C75 C74 119.5(15) . .
C76 C75 H75 120.2 . .
C74 C75 H75 120.2 . .
C75 C76 C77 119.9(15) . .
C75 C76 H76 120.1 . .
C77 C76 H76 120.1 . .
C72 C77 C76 121.0(14) . .
C72 C77 H77 119.5 . .
C76 C77 H77 119.5 . .
C79 C78 C79 118(2) . 2
C79 C78 C71 120.9(11) . .
C79 C78 C71 120.9(11) 2 .
C78 C79 C80 120.9(17) . .
C78 C79 H79 119.5 . .
C80 C79 H79 119.5 . .
C81 C80 C79 119.5(19) . .
C81 C80 H80 120.3 . .
C79 C80 H80 120.3 . .
C80 C81 C80 121(2) . 2
C80 C81 H81 119.5 . .
C80 C81 H81 119.5 2 .
Cl3S C1S Cl2S 111.6(13) . .
Cl3S C1S Cl1S 109.7(12) . .
Cl2S C1S Cl1S 110.7(13) . .
Cl3S C1S H1S 108.3 . .
Cl2S C1S H1S 108.3 . .
Cl1S C1S H1S 108.3 . .

loop_
_geom_bond_atom_site_label_1
_geom_bond_atom_site_label_2
_geom_bond_distance
_geom_bond_site_symmetry_2
Cu1 N3 1.913(12) .
Cu1 N4 1.919(13) .
Cu1 N2 1.927(11) .
Cu1 N1 1.940(13) .
Cu2 N5 1.906(10) 2
Cu2 N5 1.906(11) .
Cu2 N6 1.929(10) .
Cu2 N6 1.929(10) 2
N1 C8 1.316(17) .
N1 C1 1.395(18) .
N2 C17 1.386(16) .
N2 C10 1.401(17) .
N3 C19 1.370(17) .
N3 C26 1.378(17) .
N4 C35 1.381(18) .
N4 C28 1.382(18) .
N5 C61 1.345(16) .
N5 C54 1.398(15) .
N6 C70 1.402(17) .
N6 C63 1.410(15) .
C1 C2 1.420(19) .
C1 C35 1.49(2) .
C2 C7 1.400(19) .
C2 C3 1.464(19) .
C3 C4 1.36(2) .
C3 H3 0.9500 .
C4 C5 1.40(2) .
C4 H4 0.9500 .
C5 C6 1.46(2) .
C5 H5 0.9500 .
C6 C7 1.374(19) .
C6 H6 0.9500 .
C7 C8 1.508(19) .
C8 C9 1.381(19) .
C9 C10 1.395(18) .
C9 C36 1.508(19) .
C10 C11 1.450(19) .
C11 C12 1.38(2) .
C11 C16 1.418(18) .
C12 C13 1.44(2) .
C12 H12 0.9500 .
C13 C14 1.42(2) .
C13 H13 0.9500 .
C14 C15 1.38(2) .
C14 H14 0.9500 .
C15 C16 1.44(2) .
C15 H15 0.9500 .
C16 C17 1.401(19) .
C17 C18 1.416(18) .
C18 C19 1.380(19) .
C18 C42 1.504(19) .
C19 C20 1.49(2) .
C20 C25 1.358(19) .
C20 C21 1.497(16) .
C21 C22 1.356(18) .
C21 H21 0.9500 .
C22 C23 1.384(19) .
C22 H22 0.9500 .
C23 C24 1.406(18) .
C23 H23 0.9500 .
C24 C25 1.421(18) .
C24 H24 0.9500 .
C25 C26 1.449(18) .
C26 C27 1.401(18) .
C27 C28 1.398(19) .
C27 C48 1.528(19) .
C28 C29 1.47(2) .
C29 C30 1.372(19) .
C29 C34 1.461(18) .
C30 C31 1.417(19) .
C30 H30 0.9500 .
C31 C32 1.414(19) .
C31 H31 0.9500 .
C32 C33 1.34(2) .
C32 H32 0.9500 .
C33 C34 1.409(19) .
C33 H33 0.9500 .
C34 C35 1.39(2) .
C36 C41 1.345(18) .
C36 C37 1.406(18) .
C37 C38 1.402(19) .
C37 H37 0.9500 .
C38 C39 1.353(18) .
C38 H38 0.9500 .
C39 C40 1.38(2) .
C39 H39 0.9500 .
C40 C41 1.41(2) .
C40 H40 0.9500 .
C41 H41 0.9500 .
C42 C43 1.382(19) .
C42 C47 1.462(18) .
C43 C44 1.40(2) .
C43 H43 0.9500 .
C44 C45 1.378(19) .
C44 H44 0.9500 .
C45 C46 1.36(2) .
C45 H45 0.9500 .
C46 C47 1.38(2) .
C46 H46 0.9500 .
C47 H47 0.9500 .
C48 C53 1.394(18) .
C48 C49 1.402(18) .
C49 C50 1.386(19) .
C49 H49 0.9500 .
C50 C51 1.371(19) .
C50 H50 0.9500 .
C51 C52 1.36(2) .
C51 H51 0.9500 .
C52 C53 1.36(2) .
C52 H52 0.9500 .
C53 H53 0.9500 .
C54 C54 1.41(2) 2
C54 C55 1.429(17) .
C55 C56 1.400(18) .
C55 C60 1.421(17) .
C56 C57 1.397(18) .
C56 H56 0.9500 .
C57 C58 1.362(18) .
C57 H57 0.9500 .
C58 C59 1.403(19) .
C58 H58 0.9500 .
C59 C60 1.386(17) .
C59 H59 0.9500 .
C60 C61 1.406(18) .
C61 C62 1.456(18) .
C62 C63 1.412(17) .
C62 C72 1.491(17) .
C63 C64 1.483(18) .
C64 C65 1.425(18) .
C64 C69 1.435(18) .
C65 C66 1.374(18) .
C65 H65 0.9500 .
C66 C67 1.371(19) .
C66 H66 0.9500 .
C67 C68 1.426(18) .
C67 H67 0.9500 .
C68 C69 1.395(19) .
C68 H68 0.9500 .
C69 C70 1.426(18) .
C70 C71 1.374(16) .
C71 C70 1.374(16) 2
C71 C78 1.51(3) .
C72 C73 1.368(17) .
C72 C77 1.385(18) .
C73 C74 1.404(18) .
C73 H73 0.9500 .
C74 C75 1.421(18) .
C74 H74 0.9500 .
C75 C76 1.363(18) .
C75 H75 0.9500 .
C76 C77 1.414(18) .
C76 H76 0.9500 .
C77 H77 0.9500 .
C78 C79 1.377(17) .
C78 C79 1.378(17) 2
C79 C80 1.39(2) .
C79 H79 0.9500 .
C80 C81 1.361(18) .
C80 H80 0.9500 .
C81 C80 1.361(18) 2
C81 H81 0.9500 .
C1S Cl3S 1.68(2) .
C1S Cl2S 1.72(2) .
C1S Cl1S 1.75(2) .
C1S H1S 1.0000 .

loop_
_geom_torsion_atom_site_label_1
_geom_torsion_atom_site_label_2
_geom_torsion_atom_site_label_3
_geom_torsion_atom_site_label_4
_geom_torsion
_geom_torsion_site_symmetry_1
_geom_torsion_site_symmetry_4
N3 Cu1 N1 C8 150(4) . .
N4 Cu1 N1 C8 166.0(14) . .
N2 Cu1 N1 C8 -13.3(13) . .
N3 Cu1 N1 C1 -14(5) . .
N4 Cu1 N1 C1 2.4(10) . .
N2 Cu1 N1 C1 -177.0(10) . .
N3 Cu1 N2 C17 10.2(11) . .
N4 Cu1 N2 C17 -177(4) . .
N1 Cu1 N2 C17 -171.6(11) . .
N3 Cu1 N2 C10 177.0(12) . .
N4 Cu1 N2 C10 -11(5) . .
N1 Cu1 N2 C10 -4.9(12) . .
N4 Cu1 N3 C19 -175.1(12) . .
N2 Cu1 N3 C19 4.0(12) . .
N1 Cu1 N3 C19 -159(4) . .
N4 Cu1 N3 C26 -6.8(12) . .
N2 Cu1 N3 C26 172.4(11) . .
N1 Cu1 N3 C26 9(5) . .
N3 Cu1 N4 C35 -179.6(11) . .
N2 Cu1 N4 C35 8(5) . .
N1 Cu1 N4 C35 2.2(11) . .
N3 Cu1 N4 C28 -3.8(14) . .
N2 Cu1 N4 C28 -176(4) . .
N1 Cu1 N4 C28 178.0(14) . .
N5 Cu2 N5 C61 -177.6(15) 2 .
N6 Cu2 N5 C61 1.4(13) . .
N6 Cu2 N5 C61 175(3) 2 .
N5 Cu2 N5 C54 0.4(7) 2 .
N6 Cu2 N5 C54 179.4(10) . .
N6 Cu2 N5 C54 -7(4) 2 .
N5 Cu2 N6 C70 -175(3) 2 .
N5 Cu2 N6 C70 177.8(11) . .
N6 Cu2 N6 C70 -1.3(9) 2 .
N5 Cu2 N6 C63 6(4) 2 .
N5 Cu2 N6 C63 -1.1(10) . .
N6 Cu2 N6 C63 179.8(12) 2 .
C8 N1 C1 C2 0.7(18) . .
Cu1 N1 C1 C2 166.9(9) . .
C8 N1 C1 C35 -172.4(13) . .
Cu1 N1 C1 C35 -6.2(17) . .
N1 C1 C2 C7 -0.7(18) . .
C35 C1 C2 C7 169(2) . .
N1 C1 C2 C3 -177.5(14) . .
C35 C1 C2 C3 -8(3) . .
C7 C2 C3 C4 -1(2) . .
C1 C2 C3 C4 175.4(16) . .
C2 C3 C4 C5 2(3) . .
C3 C4 C5 C6 -4(3) . .
C4 C5 C6 C7 4(2) . .
C5 C6 C7 C2 -3(2) . .
C5 C6 C7 C8 -177.4(15) . .
C1 C2 C7 C6 -175.4(14) . .
C3 C2 C7 C6 2(2) . .
C1 C2 C7 C8 0.5(17) . .
C3 C2 C7 C8 177.7(12) . .
C1 N1 C8 C9 -175.7(14) . .
Cu1 N1 C8 C9 21(2) . .
C1 N1 C8 C7 -0.4(18) . .
Cu1 N1 C8 C7 -164.0(9) . .
C6 C7 C8 N1 175.4(16) . .
C2 C7 C8 N1 -0.1(16) . .
C6 C7 C8 C9 -10(3) . .
C2 C7 C8 C9 174.8(16) . .
N1 C8 C9 C10 -7(3) . .
C7 C8 C9 C10 178.7(14) . .
N1 C8 C9 C36 174.5(13) . .
C7 C8 C9 C36 0(2) . .
C8 C9 C10 N2 -12(2) . .
C36 C9 C10 N2 166.8(13) . .
C8 C9 C10 C11 174.3(15) . .
C36 C9 C10 C11 -7(2) . .
C17 N2 C10 C9 -175.1(13) . .
Cu1 N2 C10 C9 16(2) . .
C17 N2 C10 C11 0.1(16) . .
Cu1 N2 C10 C11 -168.4(9) . .
C9 C10 C11 C12 -10(3) . .
N2 C10 C11 C12 175.6(16) . .
C9 C10 C11 C16 176.8(15) . .
N2 C10 C11 C16 2.0(16) . .
C16 C11 C12 C13 -4(3) . .
C10 C11 C12 C13 -177.1(16) . .
C11 C12 C13 C14 6(3) . .
C12 C13 C14 C15 -4(3) . .
C13 C14 C15 C16 2(3) . .
C12 C11 C16 C17 -177.9(14) . .
C10 C11 C16 C17 -3.3(17) . .
C12 C11 C16 C15 1(2) . .
C10 C11 C16 C15 175.5(13) . .
C14 C15 C16 C17 178.8(16) . .
C14 C15 C16 C11 0(2) . .
C10 N2 C17 C16 -2.2(16) . .
Cu1 N2 C17 C16 166.6(9) . .
C10 N2 C17 C18 175.5(13) . .
Cu1 N2 C17 C18 -15.7(19) . .
C11 C16 C17 N2 3.5(17) . .
C15 C16 C17 N2 -175.1(15) . .
C11 C16 C17 C18 -174.0(14) . .
C15 C16 C17 C18 7(3) . .
N2 C17 C18 C19 6(2) . .
C16 C17 C18 C19 -177.2(15) . .
N2 C17 C18 C42 -167.3(12) . .
C16 C17 C18 C42 10(2) . .
C26 N3 C19 C18 176.0(13) . .
Cu1 N3 C19 C18 -14(2) . .
C26 N3 C19 C20 -0.2(16) . .
Cu1 N3 C19 C20 170.0(9) . .
C17 C18 C19 N3 10(2) . .
C42 C18 C19 N3 -177.2(13) . .
C17 C18 C19 C20 -174.2(14) . .
C42 C18 C19 C20 -2(2) . .
N3 C19 C20 C25 -0.6(17) . .
C18 C19 C20 C25 -176.6(15) . .
N3 C19 C20 C21 -174.2(12) . .
C18 C19 C20 C21 10(3) . .
C25 C20 C21 C22 7.4(17) . .
C19 C20 C21 C22 -179.8(14) . .
C20 C21 C22 C23 -4.6(18) . .
C21 C22 C23 C24 -1(2) . .
C22 C23 C24 C25 4(2) . .
C19 C20 C25 C24 -179.4(13) . .
C21 C20 C25 C24 -5(2) . .
C19 C20 C25 C26 1.1(16) . .
C21 C20 C25 C26 175.5(11) . .
C23 C24 C25 C20 -1(2) . .
C23 C24 C25 C26 178.7(14) . .
C19 N3 C26 C27 -175.1(13) . .
Cu1 N3 C26 C27 15(2) . .
C19 N3 C26 C25 0.8(16) . .
Cu1 N3 C26 C25 -169.1(9) . .
C20 C25 C26 N3 -1.3(16) . .
C24 C25 C26 N3 179.3(13) . .
C20 C25 C26 C27 174.7(14) . .
C24 C25 C26 C27 -5(2) . .
N3 C26 C27 C28 -12(2) . .
C25 C26 C27 C28 172.9(14) . .
N3 C26 C27 C48 174.7(13) . .
C25 C26 C27 C48 -1(2) . .
C35 N4 C28 C27 -177.1(14) . .
Cu1 N4 C28 C27 7(2) . .
C35 N4 C28 C29 5.2(17) . .
Cu1 N4 C28 C29 -170.8(9) . .
C26 C27 C28 N4 1(2) . .
C48 C27 C28 N4 174.7(13) . .
C26 C27 C28 C29 177.7(14) . .
C48 C27 C28 C29 -8(2) . .
N4 C28 C29 C30 179.3(16) . .
C27 C28 C29 C30 2(3) . .
N4 C28 C29 C34 -4.9(16) . .
C27 C28 C29 C34 177.7(16) . .
C34 C29 C30 C31 1(2) . .
C28 C29 C30 C31 176.0(15) . .
C29 C30 C31 C32 1(2) . .
C30 C31 C32 C33 -2(2) . .
C31 C32 C33 C34 1(2) . .
C32 C33 C34 C35 178.9(16) . .
C32 C33 C34 C29 1(2) . .
C30 C29 C34 C35 179.7(14) . .
C28 C29 C34 C35 3.1(17) . .
C30 C29 C34 C33 -2(2) . .
C28 C29 C34 C33 -178.9(13) . .
C28 N4 C35 C34 -3.2(18) . .
Cu1 N4 C35 C34 173.4(10) . .
C28 N4 C35 C1 177.5(13) . .
Cu1 N4 C35 C1 -5.9(17) . .
C33 C34 C35 N4 -177.8(15) . .
C29 C34 C35 N4 -0.1(18) . .
C33 C34 C35 C1 1(4) . .
C29 C34 C35 C1 178.8(19) . .
N1 C1 C35 N4 7.7(19) . .
C2 C1 C35 N4 -161(2) . .
N1 C1 C35 C34 -171.3(19) . .
C2 C1 C35 C34 20(4) . .
C8 C9 C36 C41 93.0(19) . .
C10 C9 C36 C41 -85.5(19) . .
C8 C9 C36 C37 -80.1(18) . .
C10 C9 C36 C37 101.4(17) . .
C41 C36 C37 C38 -1(2) . .
C9 C36 C37 C38 172.5(13) . .
C36 C37 C38 C39 -1(2) . .
C37 C38 C39 C40 3(2) . .
C38 C39 C40 C41 -5(2) . .
C37 C36 C41 C40 -1(2) . .
C9 C36 C41 C40 -173.6(14) . .
C39 C40 C41 C36 3(2) . .
C19 C18 C42 C43 -96.4(19) . .
C17 C18 C42 C43 77.1(19) . .
C19 C18 C42 C47 80.5(19) . .
C17 C18 C42 C47 -105.9(16) . .
C47 C42 C43 C44 2(2) . .
C18 C42 C43 C44 179.3(15) . .
C42 C43 C44 C45 1(3) . .
C43 C44 C45 C46 -3(3) . .
C44 C45 C46 C47 2(3) . .
C45 C46 C47 C42 1(3) . .
C43 C42 C47 C46 -3(2) . .
C18 C42 C47 C46 -179.9(15) . .
C28 C27 C48 C53 -79.6(18) . .
C26 C27 C48 C53 94.6(18) . .
C28 C27 C48 C49 99.1(16) . .
C26 C27 C48 C49 -86.7(18) . .
C53 C48 C49 C50 3(2) . .
C27 C48 C49 C50 -175.6(13) . .
C48 C49 C50 C51 -3(2) . .
C49 C50 C51 C52 1(2) . .
C50 C51 C52 C53 2(3) . .
C51 C52 C53 C48 -2(3) . .
C49 C48 C53 C52 -1(2) . .
C27 C48 C53 C52 178.1(14) . .
C61 N5 C54 C54 177.3(13) . 2
Cu2 N5 C54 C54 -1.2(18) . 2
C61 N5 C54 C55 -0.8(15) . .
Cu2 N5 C54 C55 -179.3(8) . .
N5 C54 C55 C56 179.6(14) . .
C54 C54 C55 C56 2(3) 2 .
N5 C54 C55 C60 1.2(15) . .
C54 C54 C55 C60 -176(2) 2 .
C60 C55 C56 C57 0(2) . .
C54 C55 C56 C57 -177.8(14) . .
C55 C56 C57 C58 2(2) . .
C56 C57 C58 C59 -3(2) . .
C57 C58 C59 C60 1(2) . .
C58 C59 C60 C61 178.1(16) . .
C58 C59 C60 C55 1(2) . .
C56 C55 C60 C59 -2(2) . .
C54 C55 C60 C59 176.6(12) . .
C56 C55 C60 C61 -179.7(13) . .
C54 C55 C60 C61 -1.1(15) . .
C54 N5 C61 C60 0.1(16) . .
Cu2 N5 C61 C60 178.3(9) . .
C54 N5 C61 C62 -179.1(12) . .
Cu2 N5 C61 C62 -1(2) . .
C59 C60 C61 N5 -176.3(15) . .
C55 C60 C61 N5 0.6(16) . .
C59 C60 C61 C62 3(3) . .
C55 C60 C61 C62 179.8(14) . .
N5 C61 C62 C63 0(2) . .
C60 C61 C62 C63 -179.2(14) . .
N5 C61 C62 C72 177.3(12) . .
C60 C61 C62 C72 -2(2) . .
C70 N6 C63 C62 -178.4(13) . .
Cu2 N6 C63 C62 0.7(19) . .
C70 N6 C63 C64 0.5(14) . .
Cu2 N6 C63 C64 179.6(8) . .
C61 C62 C63 N6 0(2) . .
C72 C62 C63 N6 -177.0(12) . .
C61 C62 C63 C64 -178.6(13) . .
C72 C62 C63 C64 4(2) . .
N6 C63 C64 C65 -176.6(13) . .
C62 C63 C64 C65 2(2) . .
N6 C63 C64 C69 -0.8(15) . .
C62 C63 C64 C69 178.2(13) . .
C69 C64 C65 C66 -3(2) . .
C63 C64 C65 C66 172.2(14) . .
C64 C65 C66 C67 5(2) . .
C65 C66 C67 C68 -3(2) . .
C66 C67 C68 C69 0(2) . .
C67 C68 C69 C70 -174.3(15) . .
C67 C68 C69 C64 2(2) . .
C65 C64 C69 C68 0(2) . .
C63 C64 C69 C68 -176.4(13) . .
C65 C64 C69 C70 177.0(12) . .
C63 C64 C69 C70 0.7(16) . .
C63 N6 C70 C71 -178.3(10) . .
Cu2 N6 C70 C71 2.6(18) . .
C63 N6 C70 C69 -0.1(16) . .
Cu2 N6 C70 C69 -179.2(9) . .
C68 C69 C70 C71 -6(3) . .
C64 C69 C70 C71 177.6(12) . .
C68 C69 C70 N6 176.0(17) . .
C64 C69 C70 N6 -0.4(17) . .
N6 C70 C71 C70 -1.4(9) . 2
C69 C70 C71 C70 -179.2(17) . 2
N6 C70 C71 C78 178.6(9) . .
C69 C70 C71 C78 0.8(17) . .
C63 C62 C72 C73 82.0(19) . .
C61 C62 C72 C73 -95.4(17) . .
C63 C62 C72 C77 -97.8(17) . .
C61 C62 C72 C77 84.8(17) . .
C77 C72 C73 C74 -4(2) . .
C62 C72 C73 C74 176.4(14) . .
C72 C73 C74 C75 1(2) . .
C73 C74 C75 C76 -1(2) . .
C74 C75 C76 C77 3(2) . .
C73 C72 C77 C76 6(2) . .
C62 C72 C77 C76 -174.0(14) . .
C75 C76 C77 C72 -6(2) . .
C70 C71 C78 C79 -91.4(9) 2 .
C70 C71 C78 C79 88.6(9) . .
C70 C71 C78 C79 88.6(9) 2 2
C70 C71 C78 C79 -91.4(9) . 2
C79 C78 C79 C80 -1.3(11) 2 .
C71 C78 C79 C80 178.7(11) . .
C78 C79 C80 C81 3(2) . .
C79 C80 C81 C80 -1.2(10) . 2
